data_1517257
loop_
_publ_author_name
'Seo, Daniel M.'
'Boyle, Paul D.'
'Allen, Joshua L.'
'Han, Sang-Don'
'J\'onsson, Erlendur'
'Johansson, Patrik'
'Henderson, Wesley A.'

_publ_section_title
;
 Solvate Structures and Computational/Spectroscopic Characterization of
 LiBF4Electrolytes
;
_journal_issue 32
_journal_name_full 'The Journal of Physical Chemistry C'
_journal_page_first 18377
_journal_paper_doi 10.1021/jp5046782
_journal_volume 118
_journal_year 2014
_chemical_formula_sum 'C6 H14 B F4 Li O2'
_chemical_formula_weight 211.92
_chemical_name_systematic (Et-G1)1:LiBF4
_space_group_IT_number 19
_symmetry_cell_setting orthorhombic
_symmetry_space_group_name_Hall 'P 2ac 2ab'
_symmetry_space_group_name_H-M 'P 21 21 21'
_atom_sites_solution_hydrogens geom
_atom_sites_solution_primary direct
_atom_sites_solution_secondary difmap
_audit_creation_method SHELXL-97
_cell_angle_alpha 90.00
_cell_angle_beta 90.00
_cell_angle_gamma 90.00
_cell_formula_units_Z 4
_cell_length_a 7.108(3)
_cell_length_b 9.283(3)
_cell_length_c 15.675(6)
_cell_measurement_reflns_used 9996
_cell_measurement_temperature 110
_cell_measurement_theta_max 30.32
_cell_measurement_theta_min 2.55
_cell_volume 1034.3(7)
_computing_cell_refinement SAINT
_computing_data_collection Apex2
_computing_data_reduction SAINT
_computing_molecular_graphics NRCVAX
_computing_publication_material cif2tables.py
_computing_structure_refinement XL
_computing_structure_solution XS
_diffrn_ambient_temperature 110
_diffrn_measured_fraction_theta_full 0.990
_diffrn_measured_fraction_theta_max 0.883
_diffrn_measurement_device_type 'Bruker-Nonius Kappa Axis X8 Apex2'
_diffrn_measurement_method 'omega and phi scans'
_diffrn_radiation_monochromator graphite
_diffrn_radiation_source 'fine-focus sealed tube'
_diffrn_radiation_type MoK\a
_diffrn_radiation_wavelength 0.71073
_diffrn_reflns_av_R_equivalents 0.0349
_diffrn_reflns_av_sigmaI/netI 0.0298
_diffrn_reflns_limit_h_max 10
_diffrn_reflns_limit_h_min -10
_diffrn_reflns_limit_k_max 12
_diffrn_reflns_limit_k_min -14
_diffrn_reflns_limit_l_max 23
_diffrn_reflns_limit_l_min -23
_diffrn_reflns_number 46025
_diffrn_reflns_theta_full 31.25
_diffrn_reflns_theta_max 33.97
_diffrn_reflns_theta_min 2.55
_exptl_absorpt_coefficient_mu 0.138
_exptl_absorpt_correction_T_max 0.9949
_exptl_absorpt_correction_T_min 0.9564
_exptl_absorpt_correction_type multi-scan
_exptl_absorpt_process_details SADABS
_exptl_crystal_colour colourless
_exptl_crystal_density_diffrn 1.361
_exptl_crystal_density_method 'not measured'
_exptl_crystal_description prism
_exptl_crystal_F_000 440
_exptl_crystal_size_max 0.33
_exptl_crystal_size_mid 0.25
_exptl_crystal_size_min 0.04
_refine_diff_density_max 0.152
_refine_diff_density_min -0.200
_refine_diff_density_rms 0.037
_refine_ls_abs_structure_details 'Flack H D (1983), Acta Cryst. A39, 876-881'
_refine_ls_abs_structure_Flack -0.1(4)
_refine_ls_extinction_method none
_refine_ls_goodness_of_fit_ref 1.009
_refine_ls_hydrogen_treatment refall
_refine_ls_matrix_type full
_refine_ls_number_parameters 183
_refine_ls_number_reflns 3644
_refine_ls_number_restraints 0
_refine_ls_restrained_S_all 1.009
_refine_ls_R_factor_all 0.0541
_refine_ls_R_factor_gt 0.0326
_refine_ls_shift/su_max 0.000
_refine_ls_shift/su_mean 0.000
_refine_ls_structure_factor_coef Fsqd
_refine_ls_weighting_details 'calc w=1/[\s^2^(Fo^2^)+(0.0245P)^2^+0.0894P] where P=(Fo^2^+2Fc^2^)/3'
_refine_ls_weighting_scheme calc
_refine_ls_wR_factor_gt 0.0550
_refine_ls_wR_factor_ref 0.0605
_reflns_number_gt 2843
_reflns_number_total 3644
_reflns_threshold_expression >2sigma(I)
_cod_data_source_file jp5046782_si_002.cif
_cod_data_source_block (Et-G1)1:LiBF4
_cod_depositor_comments 'Adding full bibliography for 1517256--1517264.cif.'
_cod_original_cell_volume 1034.3(6)
_cod_database_code 1517257

loop_
_symmetry_equiv_pos_as_xyz
'x, y, z'
'x+1/2, -y+1/2, -z'
'-x, y+1/2, -z+1/2'
'-x+1/2, -y, z+1/2'

loop_
_atom_site_label
_atom_site_type_symbol
_atom_site_fract_x
_atom_site_fract_y
_atom_site_fract_z
_atom_site_U_iso_or_equiv
_atom_site_adp_type
_atom_site_occupancy
_atom_site_symmetry_multiplicity
_atom_site_calc_flag
Li1 Li 0.3115(2) 0.29483(17) 0.25110(10) 0.0217(3) Uani 1 1 d
C1 C 0.12214(17) 0.22443(13) 0.06601(7) 0.0332(2) Uani 1 1 d
H1A H 0.2323(19) 0.2865(15) 0.0660(8) 0.045(4) Uiso 1 1 d
H1B H 0.0749(17) 0.2180(13) 0.0082(9) 0.042(4) Uiso 1 1 d
H1C H 0.161(2) 0.1269(17) 0.0801(9) 0.050(4) Uiso 1 1 d
C2 C -0.02464(16) 0.27590(14) 0.12679(7) 0.0331(2) Uani 1 1 d
H2A H -0.0670(19) 0.3716(16) 0.1158(8) 0.044(4) Uiso 1 1 d
H2B H -0.139(2) 0.2116(16) 0.1261(9) 0.051(4) Uiso 1 1 d
O1 O 0.05238(9) 0.27573(7) 0.21145(4) 0.02281(14) Uani 1 1 d
C3 C -0.07196(14) 0.34030(12) 0.27254(7) 0.0288(2) Uani 1 1 d
H3A H -0.1932(18) 0.2968(13) 0.2701(7) 0.034(3) Uiso 1 1 d
H3B H -0.0863(16) 0.4456(13) 0.2595(7) 0.030(3) Uiso 1 1 d
C4 C 0.01414(15) 0.31930(12) 0.35877(7) 0.0280(2) Uani 1 1 d
H4A H -0.0560(16) 0.3688(13) 0.4017(8) 0.032(3) Uiso 1 1 d
H4B H 0.0165(16) 0.2162(13) 0.3745(7) 0.027(3) Uiso 1 1 d
O2 O 0.20037(9) 0.37785(7) 0.35513(4) 0.02279(14) Uani 1 1 d
C5 C 0.28569(16) 0.38992(11) 0.43791(6) 0.0268(2) Uani 1 1 d
H5A H 0.2802(18) 0.2973(14) 0.4661(7) 0.036(3) Uiso 1 1 d
H5B H 0.2079(17) 0.4566(12) 0.4734(7) 0.025(3) Uiso 1 1 d
C6 C 0.48349(17) 0.44205(13) 0.42633(7) 0.0342(2) Uani 1 1 d
H6A H 0.562(2) 0.3730(16) 0.3944(9) 0.051(4) Uiso 1 1 d
H6B H 0.5401(18) 0.4567(13) 0.4810(8) 0.033(3) Uiso 1 1 d
H6C H 0.486(2) 0.5331(15) 0.3946(8) 0.044(4) Uiso 1 1 d
B1 B 0.49931(16) 0.53513(11) 0.15840(7) 0.0214(2) Uani 1 1 d
F1 F 0.49029(8) 0.39232(6) 0.18916(3) 0.02616(13) Uani 1 1 d
F2 F 0.57422(9) 0.62039(7) 0.22422(4) 0.03500(16) Uani 1 1 d
F3 F 0.32054(10) 0.58029(7) 0.13961(5) 0.04076(17) Uani 1 1 d
F4 F 0.61425(10) 0.54051(7) 0.08852(4) 0.03761(16) Uani 1 1 d

loop_
_atom_site_aniso_label
_atom_site_aniso_U_11
_atom_site_aniso_U_22
_atom_site_aniso_U_33
_atom_site_aniso_U_23
_atom_site_aniso_U_13
_atom_site_aniso_U_12
Li1 0.0205(7) 0.0224(7) 0.0223(8) -0.0002(6) 0.0007(6) -0.0002(7)
C1 0.0338(6) 0.0366(6) 0.0293(6) -0.0063(5) -0.0057(5) 0.0014(5)
C2 0.0267(6) 0.0431(6) 0.0293(6) 0.0004(5) -0.0090(4) 0.0046(5)
O1 0.0172(3) 0.0275(3) 0.0237(3) 0.0018(3) -0.0027(3) 0.0007(3)
C3 0.0171(5) 0.0377(6) 0.0316(6) 0.0032(4) 0.0017(4) 0.0035(4)
C4 0.0198(5) 0.0363(5) 0.0278(5) 0.0031(4) 0.0052(4) -0.0004(4)
O2 0.0212(3) 0.0273(3) 0.0199(3) -0.0004(3) 0.0017(3) -0.0001(3)
C5 0.0334(5) 0.0285(5) 0.0184(4) -0.0029(4) 0.0009(4) 0.0017(4)
C6 0.0339(6) 0.0426(6) 0.0261(6) -0.0064(5) -0.0045(5) -0.0064(5)
B1 0.0229(5) 0.0183(4) 0.0229(5) -0.0009(4) -0.0003(4) -0.0005(4)
F1 0.0247(3) 0.0207(3) 0.0330(3) 0.0027(2) 0.0026(2) -0.0036(2)
F2 0.0480(4) 0.0267(3) 0.0303(3) -0.0041(3) -0.0075(3) -0.0110(3)
F3 0.0334(4) 0.0443(4) 0.0446(4) -0.0025(3) -0.0104(3) 0.0162(3)
F4 0.0478(4) 0.0314(3) 0.0336(3) 0.0021(3) 0.0160(3) -0.0022(3)

loop_
_atom_type_symbol
_atom_type_description
_atom_type_scat_dispersion_real
_atom_type_scat_dispersion_imag
_atom_type_scat_source
C C 0.0033 0.0016 'International Tables Vol C Tables 4.2.6.8 and 6.1.1.4'
H H 0.0000 0.0000 'International Tables Vol C Tables 4.2.6.8 and 6.1.1.4'
B B 0.0013 0.0007 'International Tables Vol C Tables 4.2.6.8 and 6.1.1.4'
F F 0.0171 0.0103 'International Tables Vol C Tables 4.2.6.8 and 6.1.1.4'
Li Li -0.0003 0.0001 'International Tables Vol C Tables 4.2.6.8 and 6.1.1.4'
O O 0.0106 0.0060 'International Tables Vol C Tables 4.2.6.8 and 6.1.1.4'

loop_
_geom_angle_atom_site_label_1
_geom_angle_atom_site_label_2
_geom_angle_atom_site_label_3
_geom_angle
_geom_angle_site_symmetry_1
_geom_angle_site_symmetry_3
F1 Li1 F2 103.75(9) . 3_645
F1 Li1 O1 121.94(9) . .
F2 Li1 O1 113.63(9) 3_645 .
F1 Li1 O2 121.49(9) . .
F2 Li1 O2 110.18(8) 3_645 .
O1 Li1 O2 85.44(7) . .
F1 Li1 C4 145.67(8) . .
F2 Li1 C4 106.54(8) 3_645 .
O1 Li1 C4 58.04(6) . .
O2 Li1 C4 30.67(4) . .
F1 Li1 C3 131.87(8) . .
F2 Li1 C3 122.52(8) 3_645 .
O1 Li1 C3 29.15(4) . .
O2 Li1 C3 56.41(5) . .
C4 Li1 C3 31.59(4) . .
C2 C1 H1A 111.9(8) . .
C2 C1 H1B 112.0(7) . .
H1A C1 H1B 108.4(10) . .
C2 C1 H1C 110.8(8) . .
H1A C1 H1C 108.7(11) . .
H1B C1 H1C 104.7(11) . .
O1 C2 C1 108.87(9) . .
O1 C2 H2A 106.8(8) . .
C1 C2 H2A 113.8(8) . .
O1 C2 H2B 108.5(8) . .
C1 C2 H2B 111.6(8) . .
H2A C2 H2B 107.1(11) . .
C3 O1 C2 112.44(8) . .
C3 O1 Li1 109.33(8) . .
C2 O1 Li1 130.85(8) . .
O1 C3 C4 107.25(8) . .
O1 C3 Li1 41.52(5) . .
C4 C3 Li1 71.84(7) . .
O1 C3 H3A 110.7(7) . .
C4 C3 H3A 110.6(7) . .
Li1 C3 H3A 144.9(7) . .
O1 C3 H3B 109.5(7) . .
C4 C3 H3B 110.6(7) . .
Li1 C3 H3B 102.9(7) . .
H3A C3 H3B 108.2(10) . .
O2 C4 C3 107.01(8) . .
O2 C4 Li1 44.53(5) . .
C3 C4 Li1 76.57(7) . .
O2 C4 H4A 109.2(7) . .
C3 C4 H4A 111.1(7) . .
Li1 C4 H4A 152.2(7) . .
O2 C4 H4B 111.2(7) . .
C3 C4 H4B 111.0(7) . .
Li1 C4 H4B 93.5(7) . .
H4A C4 H4B 107.4(10) . .
C4 O2 C5 112.57(8) . .
C4 O2 Li1 104.80(8) . .
C5 O2 Li1 127.52(8) . .
O2 C5 C6 108.17(8) . .
O2 C5 H5A 109.1(7) . .
C6 C5 H5A 112.4(8) . .
O2 C5 H5B 108.5(6) . .
C6 C5 H5B 112.8(7) . .
H5A C5 H5B 105.9(10) . .
C5 C6 H6A 112.5(8) . .
C5 C6 H6B 109.4(7) . .
H6A C6 H6B 107.9(11) . .
C5 C6 H6C 110.9(8) . .
H6A C6 H6C 107.1(11) . .
H6B C6 H6C 108.9(11) . .
F4 B1 F3 111.76(9) . .
F4 B1 F2 109.95(9) . .
F3 B1 F2 109.69(9) . .
F4 B1 F1 109.57(8) . .
F3 B1 F1 108.57(8) . .
F2 B1 F1 107.18(8) . .
B1 F1 Li1 132.39(8) . .
B1 F2 Li1 144.28(8) . 3_655

loop_
_geom_bond_atom_site_label_1
_geom_bond_atom_site_label_2
_geom_bond_distance
_geom_bond_site_symmetry_2
Li1 F1 1.8375(18) .
Li1 F2 1.8524(17) 3_645
Li1 O1 1.9522(18) .
Li1 O2 1.9692(18) .
Li1 C4 2.715(2) .
Li1 C3 2.779(2) .
C1 C2 1.4916(17) .
C1 H1A 0.972(14) .
C1 H1B 0.968(15) .
C1 H1C 0.973(15) .
C2 O1 1.4355(13) .
C2 H2A 0.954(14) .
C2 H2B 1.009(15) .
O1 C3 1.4344(12) .
C3 C4 1.4966(16) .
C3 H3A 0.952(13) .
C3 H3B 1.004(12) .
C4 O2 1.4322(13) .
C4 H4A 0.955(12) .
C4 H4B 0.988(12) .
O2 C5 1.4368(13) .
C5 C6 1.4980(17) .
C5 H5A 0.967(13) .
C5 H5B 0.998(12) .
C6 H6A 0.987(15) .
C6 H6B 0.956(13) .
C6 H6C 0.980(14) .
B1 F4 1.3674(13) .
B1 F3 1.3702(14) .
B1 F2 1.4051(12) .
B1 F1 1.4120(12) .
F2 Li1 1.8524(17) 3_655

loop_
_geom_torsion_atom_site_label_1
_geom_torsion_atom_site_label_2
_geom_torsion_atom_site_label_3
_geom_torsion_atom_site_label_4
_geom_torsion
_geom_torsion_site_symmetry_1
_geom_torsion_site_symmetry_4
C1 C2 O1 C3 172.90(9) . .
C1 C2 O1 Li1 26.76(15) . .
F1 Li1 O1 C3 -119.80(10) . .
F2 Li1 O1 C3 114.85(9) 3_645 .
O2 Li1 O1 C3 4.79(8) . .
C4 Li1 O1 C3 19.50(6) . .
F1 Li1 O1 C2 27.13(16) . .
F2 Li1 O1 C2 -98.22(12) 3_645 .
O2 Li1 O1 C2 151.72(9) . .
C4 Li1 O1 C2 166.42(10) . .
C3 Li1 O1 C2 146.93(13) . .
C2 O1 C3 C4 173.99(9) . .
Li1 O1 C3 C4 -32.54(10) . .
C2 O1 C3 Li1 -153.47(11) . .
F1 Li1 C3 O1 81.46(12) . .
F2 Li1 C3 O1 -80.37(10) 3_645 .
O2 Li1 C3 O1 -174.26(10) . .
C4 Li1 C3 O1 -147.28(11) . .
F1 Li1 C3 C4 -131.27(12) . .
F2 Li1 C3 C4 66.91(10) 3_645 .
O1 Li1 C3 C4 147.28(11) . .
O2 Li1 C3 C4 -26.98(6) . .
O1 C3 C4 O2 54.96(11) . .
Li1 C3 C4 O2 32.92(7) . .
O1 C3 C4 Li1 22.04(7) . .
F1 Li1 C4 O2 -49.18(14) . .
F2 Li1 C4 O2 101.82(10) 3_645 .
O1 Li1 C4 O2 -150.26(10) . .
C3 Li1 C4 O2 -132.18(10) . .
F1 Li1 C4 C3 83.00(16) . .
F2 Li1 C4 C3 -125.99(9) 3_645 .
O1 Li1 C4 C3 -18.08(6) . .
O2 Li1 C4 C3 132.18(10) . .
C3 C4 O2 C5 168.72(8) . .
Li1 C4 O2 C5 -142.37(10) . .
C3 C4 O2 Li1 -48.91(10) . .
F1 Li1 O2 C4 149.97(9) . .
F2 Li1 O2 C4 -88.55(9) 3_645 .
O1 Li1 O2 C4 24.97(8) . .
C3 Li1 O2 C4 27.77(6) . .
F1 Li1 O2 C5 -75.33(13) . .
F2 Li1 O2 C5 46.15(12) 3_645 .
O1 Li1 O2 C5 159.67(8) . .
C4 Li1 O2 C5 134.70(11) . .
C3 Li1 O2 C5 162.47(9) . .
C4 O2 C5 C6 176.07(9) . .
Li1 O2 C5 C6 44.16(12) . .
F4 B1 F1 Li1 -154.60(9) . .
F3 B1 F1 Li1 -32.29(13) . .
F2 B1 F1 Li1 86.13(12) . .
F2 Li1 F1 B1 -172.85(8) 3_645 .
O1 Li1 F1 B1 57.44(14) . .
O2 Li1 F1 B1 -48.35(15) . .
C4 Li1 F1 B1 -21.4(2) . .
C3 Li1 F1 B1 22.86(16) . .
F4 B1 F2 Li1 42.66(17) . 3_655
F3 B1 F2 Li1 -80.62(15) . 3_655
F1 B1 F2 Li1 161.68(11) . 3_655
